data_4034813
loop_
_publ_author_name
'Li, Ni-Ping'
'Liu, Miao'
'Huang, Xiao-Jun'
'Gong, Xue-Ying'
'Zhang, Wei'
'Cheng, Min-Jing'
'Ye, Wen-Cai'
'Wang, Lei'

_publ_section_title
;
 Gelsecorydines A-E, Five Gelsedine-Corynanthe-Type Bisindole Alkaloids
 from the Fruits of Gelsemium elegans.
;
_journal_issue 10
_journal_name_full 'The Journal of organic chemistry'
_journal_page_first 5707
_journal_page_last 5714
_journal_paper_doi 10.1021/acs.joc.8b00736
_journal_volume 83
_journal_year 2018
_chemical_absolute_configuration ad
_chemical_formula_moiety 'C40 H42 N4 O6, 3(C H4 O)'
_chemical_formula_sum 'C43 H54 N4 O9'
_chemical_formula_weight 770.90
_space_group_crystal_system orthorhombic
_space_group_IT_number 19
_space_group_name_Hall 'P 2ac 2ab'
_space_group_name_H-M_alt 'P 21 21 21'
_atom_sites_solution_hydrogens geom
_atom_sites_solution_primary direct
_audit_creation_date 2017-05-06
_audit_creation_method
;
Olex2 1.2
(compiled 2017.03.28 svn.r3405 for OlexSys, GUI svn.r5335)
;
_cell_angle_alpha 90
_cell_angle_beta 90
_cell_angle_gamma 90
_cell_formula_units_Z 4
_cell_length_a 11.07910(10)
_cell_length_b 11.82320(10)
_cell_length_c 31.0969(5)
_cell_measurement_reflns_used 20985
_cell_measurement_temperature 100.00(10)
_cell_measurement_theta_max 73.3400
_cell_measurement_theta_min 3.9780
_cell_volume 4073.40(8)
_computing_cell_refinement 'CrysAlisPro 1.171.38.43f (Rigaku OD, 2015)'
_computing_data_collection 'CrysAlisPro 1.171.38.43f (Rigaku OD, 2015)'
_computing_data_reduction 'CrysAlisPro 1.171.38.43f (Rigaku OD, 2015)'
_computing_molecular_graphics 'Olex2 (Dolomanov et al., 2009)'
_computing_publication_material 'Olex2 (Dolomanov et al., 2009)'
_computing_structure_refinement 'ShelXL (Sheldrick, 2015)'
_computing_structure_solution 'ShelXT (Sheldrick, 2008)'
_diffrn_ambient_environment N~2~
_diffrn_ambient_temperature 100.00(10)
_diffrn_detector 'CCD plate'
_diffrn_detector_area_resol_mean 5.2684
_diffrn_detector_type AtlasS2
_diffrn_measured_fraction_theta_full 1.000
_diffrn_measured_fraction_theta_max 0.992
_diffrn_measurement_details
;
List of Runs (angles in degrees, time in seconds):

  # Type    Start    End  Width  t~exp~   \w     \q     \k     \f   Frames
--------------------------------------------------------------------------
  1  \w   -117.00  -8.00   1.00    1.00    --  -40.98 -77.00  60.00  109
  2  \w   -115.00 -17.00   1.00    1.00    --  -40.98 -37.00 120.00   98
  3  \w      1.00  82.00   1.00    1.00    --   40.98 -99.00-120.00   81
  4  \w     34.00 121.00   1.00    2.50    --  106.95-125.00  30.00   87
  5  \w     94.00 178.00   1.00    2.50    --  106.95 125.00-150.00   84
  6  \w     94.00 178.00   1.00    2.50    --  106.95 125.00 150.00   84
  7  \w     94.00 178.00   1.00    2.50    --  106.95 125.00-180.00   84
  8  \w     54.00 178.00   1.00    2.50    --  106.95  15.00 -30.00  124
  9  \w     35.00 136.00   1.00    2.50    --  106.95 -61.00 120.00  101
 10  \w   -117.00  -8.00   1.00    1.00    --  -40.98 -77.00 -90.00  109
 11  \w      1.00  82.00   1.00    1.00    --   40.98 -99.00 120.00   81
 12  \w     81.00 178.00   1.00    2.50    --  106.95  45.00  90.00   97
 13  \w     78.00 178.00   1.00    2.50    --  106.95  61.00  30.00  100
 14  \w     34.00 121.00   1.00    2.50    --  106.95-125.00 -30.00   87
 15  \w     54.00 178.00   1.00    2.50    --  106.95  15.00-150.00  124
 16  \w   -113.00 -13.00   1.00    1.00    --  -40.98 -57.00 -30.00  100
 17  \w      1.00  72.00   1.00    1.00    --   40.98 -99.00   0.00   71
;
_diffrn_measurement_device 'four-circle diffractometer'
_diffrn_measurement_device_type 'SuperNova, Dual, Cu at zero, AtlasS2'
_diffrn_measurement_method '\w scans'
_diffrn_orient_matrix_type 'CrysAlisPro convention (1999,Acta A55,543-557)'
_diffrn_orient_matrix_UB_11 -0.0037687000
_diffrn_orient_matrix_UB_12 -0.0024620000
_diffrn_orient_matrix_UB_13 -0.0495151000
_diffrn_orient_matrix_UB_21 -0.0651509000
_diffrn_orient_matrix_UB_22 -0.1150601000
_diffrn_orient_matrix_UB_23 0.0014660000
_diffrn_orient_matrix_UB_31 -0.1228170000
_diffrn_orient_matrix_UB_32 0.0610542000
_diffrn_orient_matrix_UB_33 0.0007574000
_diffrn_radiation_monochromator mirror
_diffrn_radiation_probe x-ray
_diffrn_radiation_type CuK\a
_diffrn_radiation_wavelength 1.54184
_diffrn_reflns_av_R_equivalents 0.0657
_diffrn_reflns_av_unetI/netI 0.0453
_diffrn_reflns_Laue_measured_fraction_full 1.000
_diffrn_reflns_Laue_measured_fraction_max 0.992
_diffrn_reflns_limit_h_max 12
_diffrn_reflns_limit_h_min -13
_diffrn_reflns_limit_k_max 14
_diffrn_reflns_limit_k_min -14
_diffrn_reflns_limit_l_max 38
_diffrn_reflns_limit_l_min -38
_diffrn_reflns_number 36572
_diffrn_reflns_point_group_measured_fraction_full 1.000
_diffrn_reflns_point_group_measured_fraction_max 0.987
_diffrn_reflns_theta_full 67.684
_diffrn_reflns_theta_max 73.893
_diffrn_reflns_theta_min 4.000
_diffrn_source 'micro-focus sealed X-ray tube'
_diffrn_source_type 'SuperNova (Cu) X-ray Source'
_exptl_absorpt_coefficient_mu 0.720
_exptl_absorpt_correction_T_max 1.00000
_exptl_absorpt_correction_T_min 0.08904
_exptl_absorpt_correction_type multi-scan
_exptl_absorpt_process_details
;
CrysAlisPro 1.171.38.43f (Rigaku Oxford Diffraction, 2015)
Empirical absorption correction using spherical harmonics,
 implemented in SCALE3 ABSPACK scaling algorithm.
;
_exptl_crystal_colour colorless
_exptl_crystal_density_diffrn 1.257
_exptl_crystal_description block
_exptl_crystal_F_000 1648
_exptl_crystal_size_max 0.21
_exptl_crystal_size_mid 0.15
_exptl_crystal_size_min 0.12
_refine_diff_density_max 0.199
_refine_diff_density_min -0.202
_refine_diff_density_rms 0.042
_refine_ls_abs_structure_details
;
 Flack x determined using 2987 quotients [(I+)-(I-)]/[(I+)+(I-)]
 (Parsons, Flack and Wagner, Acta Cryst. B69 (2013) 249-259).
;
_refine_ls_abs_structure_Flack -0.04(11)
_refine_ls_extinction_method none
_refine_ls_goodness_of_fit_ref 1.052
_refine_ls_hydrogen_treatment constr
_refine_ls_matrix_type full
_refine_ls_number_parameters 516
_refine_ls_number_reflns 8146
_refine_ls_number_restraints 0
_refine_ls_restrained_S_all 1.052
_refine_ls_R_factor_all 0.0480
_refine_ls_R_factor_gt 0.0435
_refine_ls_shift/su_max 0.000
_refine_ls_shift/su_mean 0.000
_refine_ls_structure_factor_coef Fsqd
_refine_ls_weighting_details 'w=1/[\s^2^(Fo^2^)+(0.0485P)^2^+1.4315P] where P=(Fo^2^+2Fc^2^)/3'
_refine_ls_weighting_scheme calc
_refine_ls_wR_factor_gt 0.1056
_refine_ls_wR_factor_ref 0.1074
_reflns_Friedel_coverage 0.777
_reflns_Friedel_fraction_full 1.000
_reflns_Friedel_fraction_max 0.981
_reflns_number_gt 7499
_reflns_number_total 8146
_reflns_threshold_expression 'I > 2\s(I)'
_cod_data_source_file jo8b00736_si_002.cif
_cod_data_source_block 674
_cod_database_code 4034813
_shelx_shelxl_version_number 2016/6
_shelx_space_group_comment
;
The symmetry employed for this shelxl refinement is uniquely defined
by the following loop, which should always be used as a source of
symmetry information in preference to the above space-group names.
They are only intended as comments.
;
_shelx_estimated_absorpt_t_max 0.919
_shelx_estimated_absorpt_t_min 0.864
_reflns_odcompleteness_completeness 99.95
_reflns_odcompleteness_iscentric 1
_reflns_odcompleteness_theta 66.97
_olex2_refinement_description
;
1. Fixed Uiso
 At 1.2 times of:
  All C(H) groups, All C(H,H) groups, All N(H) groups
 At 1.5 times of:
  All C(H,H,H) groups, All O(H) groups
2.a Ternary CH refined with riding coordinates:
 C00O(H00O), C00T(H00T), C00U(H00U), C00W(H00W), C012(H012), C013(H013),
 C017(H017)
2.b Secondary CH2 refined with riding coordinates:
 C00R(H00A,H00C), C00V(H00D,H00E), C00Z(H00J,H00K), C011(H01D,H01E), C01A(H01I,
 H01J)
2.c Aromatic/amide H refined with riding coordinates:
 N00B(H00B), C00H(H00H), C00M(H00M), C00Q(H00Q), C014(H014), C016(H016),
 C01B(H01K), C01C(H01L), C01E(H01P), C01F(H01Q), C01G(H01R), C01H(H01S)
2.d Idealised Me refined as rotating group:
 C00X(H00F,H00G,H00I), C010(H01A,H01B,H01C), C015(H01F,H01G,H01H), C01D(H01M,
 H01N,H01O), C01I(H01T,H01U,H01V), C01J(H01Z,H,HA), C01K(H01W,H01X,H01Y)
2.e Idealised tetrahedral OH refined as rotating group:
 O004(H004), O007(H007), O009(H009), O00D(H00L)
;
_olex2_submission_special_instructions 'No special instructions were received'
_oxdiff_exptl_absorpt_empirical_details
;
Empirical correction (ABSPACK) includes:
- Absorption correction using spherical harmonics
- Frame scaling
;
_oxdiff_exptl_absorpt_empirical_full_max 10.675
_oxdiff_exptl_absorpt_empirical_full_min 0.362

loop_
_space_group_symop_operation_xyz
'x, y, z'
'-x+1/2, -y, z+1/2'
'-x, y+1/2, -z+1/2'
'x+1/2, -y+1/2, -z'

loop_
_atom_site_label
_atom_site_type_symbol
_atom_site_fract_x
_atom_site_fract_y
_atom_site_fract_z
_atom_site_U_iso_or_equiv
_atom_site_adp_type
_atom_site_occupancy
_atom_site_site_symmetry_order
_atom_site_calc_flag
_atom_site_refinement_flags_posn
O001 O 0.17343(18) -0.01308(17) 0.49415(6) 0.0262(4) Uani 1 1 d .
O002 O 0.34649(18) 0.02638(18) 0.45935(6) 0.0276(4) Uani 1 1 d .
O003 O 0.41120(19) 0.69456(17) 0.51441(7) 0.0295(5) Uani 1 1 d .
O004 O 0.41299(19) 0.45566(18) 0.49729(7) 0.0291(5) Uani 1 1 d .
H004 H 0.486286 0.465170 0.496688 0.044 Uiso 1 1 calc GR
O005 O 0.5448(2) 0.55496(19) 0.68810(7) 0.0330(5) Uani 1 1 d .
O006 O 0.3442(2) 0.50110(19) 0.63777(7) 0.0344(5) Uani 1 1 d .
O007 O -0.0018(2) 0.6338(2) 0.66573(7) 0.0387(5) Uani 1 1 d .
H007 H 0.032023 0.610768 0.643972 0.058 Uiso 1 1 calc GR
N008 N 0.4841(2) 0.2000(2) 0.56129(7) 0.0230(5) Uani 1 1 d .
O009 O -0.1463(2) 0.5647(2) 0.72979(9) 0.0437(6) Uani 1 1 d .
H009 H -0.107963 0.578538 0.707854 0.066 Uiso 1 1 calc GR
N00A N 0.1223(2) 0.5789(2) 0.59064(8) 0.0239(5) Uani 1 1 d .
N00B N 0.5158(2) 0.1691(2) 0.67893(8) 0.0277(5) Uani 1 1 d .
H00B H 0.447293 0.161972 0.691646 0.033 Uiso 1 1 calc R
N00C N 0.5158(2) 0.6028(2) 0.64884(8) 0.0292(6) Uani 1 1 d .
O00D O -0.2857(3) 0.6991(3) 0.78231(9) 0.0536(7) Uani 1 1 d .
H00L H -0.245322 0.661391 0.765485 0.080 Uiso 1 1 calc GR
C00E C 0.2733(2) 0.0315(2) 0.49426(9) 0.0218(5) Uani 1 1 d .
C00F C 0.6530(2) 0.1991(2) 0.62677(9) 0.0217(5) Uani 1 1 d .
C00G C 0.3237(2) 0.0903(2) 0.53069(9) 0.0206(5) Uani 1 1 d .
C00H C 0.1705(2) 0.2847(2) 0.56480(9) 0.0206(5) Uani 1 1 d .
H00H H 0.214468 0.299146 0.539929 0.025 Uiso 1 1 calc R
C00I C 0.4094(3) 0.5792(2) 0.62832(9) 0.0235(6) Uani 1 1 d .
C00J C 0.1578(2) 0.4898(2) 0.57083(9) 0.0218(5) Uani 1 1 d .
C00K C 0.1335(2) 0.3756(2) 0.58738(9) 0.0207(5) Uani 1 1 d .
C00L C 0.1488(2) 0.1648(2) 0.57524(8) 0.0200(5) Uani 1 1 d .
C00M C 0.0379(3) 0.1289(2) 0.58533(9) 0.0240(6) Uani 1 1 d .
H00M H -0.022965 0.183023 0.584608 0.029 Uiso 1 1 calc R
C00N C 0.4989(3) 0.7489(2) 0.60247(10) 0.0259(6) Uani 1 1 d .
C00O C 0.4299(2) 0.1996(2) 0.60473(8) 0.0202(5) Uani 1 1 d .
H00O H 0.385707 0.270297 0.609483 0.024 Uiso 1 1 calc R
C00P C 0.5326(2) 0.1911(2) 0.63601(9) 0.0216(5) Uani 1 1 d .
C00Q C 0.4305(2) 0.1468(2) 0.52828(9) 0.0215(5) Uani 1 1 d .
H00Q H 0.469280 0.148747 0.501766 0.026 Uiso 1 1 calc R
C00R C 0.3444(2) 0.0990(2) 0.60998(9) 0.0214(5) Uani 1 1 d .
H00A H 0.299031 0.108624 0.636409 0.026 Uiso 1 1 calc R
H00C H 0.392145 0.030632 0.612855 0.026 Uiso 1 1 calc R
C00S C 0.7166(3) 0.1792(2) 0.66627(9) 0.0247(6) Uani 1 1 d .
C00T C 0.1679(3) 0.6796(2) 0.56764(10) 0.0260(6) Uani 1 1 d .
H00T H 0.103071 0.735915 0.566085 0.031 Uiso 1 1 calc R
C00U C 0.2288(2) 0.5135(2) 0.53001(9) 0.0221(5) Uani 1 1 d .
H00U H 0.200551 0.465364 0.506414 0.027 Uiso 1 1 calc R
C00V C 0.6979(2) 0.2239(2) 0.58232(9) 0.0223(5) Uani 1 1 d .
H00D H 0.729651 0.155576 0.569313 0.027 Uiso 1 1 calc R
H00E H 0.762077 0.279643 0.583484 0.027 Uiso 1 1 calc R
C00W C 0.2551(2) 0.0833(2) 0.57267(9) 0.0200(5) Uani 1 1 d .
H00W H 0.222436 0.006518 0.574889 0.024 Uiso 1 1 calc R
C00X C 0.0002(3) 0.0115(3) 0.59768(10) 0.0298(6) Uani 1 1 d .
H00F H 0.041559 -0.042331 0.579901 0.045 Uiso 1 1 calc GR
H00G H -0.085354 0.003575 0.593767 0.045 Uiso 1 1 calc GR
H00I H 0.020169 -0.001794 0.627291 0.045 Uiso 1 1 calc GR
C00Y C 0.3971(2) 0.6673(2) 0.59156(9) 0.0225(5) Uani 1 1 d .
C00Z C 0.2755(3) 0.7318(2) 0.59140(10) 0.0258(6) Uani 1 1 d .
H00J H 0.251605 0.743253 0.621096 0.031 Uiso 1 1 calc R
H00K H 0.289926 0.806025 0.579133 0.031 Uiso 1 1 calc R
C010 C 0.0732(3) 0.3691(3) 0.63073(10) 0.0294(6) Uani 1 1 d .
H01A H -0.011163 0.385687 0.627697 0.044 Uiso 1 1 calc GR
H01B H 0.109577 0.423031 0.649819 0.044 Uiso 1 1 calc GR
H01C H 0.082852 0.294336 0.642297 0.044 Uiso 1 1 calc GR
C011 C 0.5924(2) 0.2693(2) 0.55558(9) 0.0237(6) Uani 1 1 d .
H01D H 0.575072 0.346499 0.564128 0.028 Uiso 1 1 calc R
H01E H 0.614844 0.269868 0.525431 0.028 Uiso 1 1 calc R
C012 C 0.4281(3) 0.6121(2) 0.54730(9) 0.0229(6) Uani 1 1 d .
H012 H 0.514823 0.595900 0.547981 0.027 Uiso 1 1 calc R
C013 C 0.3656(3) 0.4997(2) 0.53659(9) 0.0221(5) Uani 1 1 d .
H013 H 0.380364 0.445505 0.559840 0.026 Uiso 1 1 calc R
C014 C 0.8381(3) 0.1746(3) 0.67826(10) 0.0289(6) Uani 1 1 d .
H014 H 0.898357 0.187739 0.658052 0.035 Uiso 1 1 calc R
C015 C 0.2995(3) -0.0351(3) 0.42300(9) 0.0310(7) Uani 1 1 d .
H01F H 0.358092 -0.035042 0.400261 0.047 Uiso 1 1 calc GR
H01G H 0.226650 0.000459 0.413154 0.047 Uiso 1 1 calc GR
H01H H 0.282435 -0.111572 0.431377 0.047 Uiso 1 1 calc GR
C016 C 0.5324(3) 0.8506(3) 0.58426(11) 0.0315(7) Uani 1 1 d .
H016 H 0.490205 0.879630 0.560891 0.038 Uiso 1 1 calc R
C017 C 0.1956(3) 0.6373(2) 0.52173(9) 0.0266(6) Uani 1 1 d .
H017 H 0.120583 0.639055 0.505078 0.032 Uiso 1 1 calc R
C018 C 0.6276(3) 0.1602(3) 0.69816(10) 0.0291(6) Uani 1 1 d .
C019 C 0.5662(3) 0.7073(2) 0.63668(10) 0.0288(6) Uani 1 1 d .
C01A C 0.2914(3) 0.7012(2) 0.49676(10) 0.0299(6) Uani 1 1 d .
H01I H 0.293331 0.672195 0.467597 0.036 Uiso 1 1 calc R
H01J H 0.268068 0.780184 0.495255 0.036 Uiso 1 1 calc R
C01B C 0.8678(3) 0.1504(3) 0.72041(11) 0.0388(8) Uani 1 1 d .
H01K H 0.948564 0.148092 0.728456 0.047 Uiso 1 1 calc R
C01C C 0.7788(3) 0.1295(4) 0.75115(12) 0.0454(9) Uani 1 1 d .
H01L H 0.801338 0.111486 0.779133 0.054 Uiso 1 1 calc R
C01D C 0.6141(4) 0.4543(3) 0.68173(12) 0.0426(8) Uani 1 1 d .
H01M H 0.572327 0.405060 0.662193 0.064 Uiso 1 1 calc GR
H01N H 0.624993 0.416486 0.708781 0.064 Uiso 1 1 calc GR
H01O H 0.691466 0.473629 0.669941 0.064 Uiso 1 1 calc GR
C01E C 0.6306(3) 0.9093(3) 0.60136(13) 0.0388(8) Uani 1 1 d .
H01P H 0.653361 0.978214 0.589432 0.047 Uiso 1 1 calc R
C01F C 0.6570(3) 0.1350(4) 0.74067(11) 0.0422(8) Uani 1 1 d .
H01Q H 0.597533 0.122298 0.761201 0.051 Uiso 1 1 calc R
C01G C 0.6643(3) 0.7622(3) 0.65422(13) 0.0400(8) Uani 1 1 d .
H01R H 0.707852 0.731749 0.677004 0.048 Uiso 1 1 calc R
C01H C 0.6945(3) 0.8660(3) 0.63585(14) 0.0444(9) Uani 1 1 d .
H01S H 0.758847 0.907024 0.647038 0.053 Uiso 1 1 calc R
C01I C -0.0006(3) 0.7539(3) 0.66600(13) 0.0428(8) Uani 1 1 d .
H01T H -0.029430 0.781666 0.638870 0.064 Uiso 1 1 calc GR
H01U H 0.080328 0.780197 0.670682 0.064 Uiso 1 1 calc GR
H01V H -0.051880 0.781069 0.688644 0.064 Uiso 1 1 calc GR
C01J C -0.2686(4) 0.8150(4) 0.77362(14) 0.0582(11) Uani 1 1 d .
H01Z H -0.305639 0.833634 0.746631 0.087 Uiso 1 1 calc GR
H H -0.183768 0.831142 0.772228 0.087 Uiso 1 1 calc GR
HA H -0.304757 0.859166 0.796099 0.087 Uiso 1 1 calc GR
C01K C -0.1119(4) 0.4572(4) 0.74591(19) 0.0684(13) Uani 1 1 d .
H01W H -0.127410 0.400433 0.724526 0.103 Uiso 1 1 calc GR
H01X H -0.157606 0.440506 0.771361 0.103 Uiso 1 1 calc GR
H01Y H -0.027401 0.457771 0.752750 0.103 Uiso 1 1 calc GR

loop_
_atom_site_aniso_label
_atom_site_aniso_U_11
_atom_site_aniso_U_22
_atom_site_aniso_U_33
_atom_site_aniso_U_23
_atom_site_aniso_U_13
_atom_site_aniso_U_12
O001 0.0207(10) 0.0251(9) 0.0329(10) -0.0046(8) -0.0032(8) -0.0012(8)
O002 0.0250(10) 0.0319(10) 0.0260(10) -0.0060(8) 0.0001(8) -0.0035(9)
O003 0.0329(11) 0.0235(10) 0.0321(11) 0.0072(8) 0.0066(9) 0.0002(9)
O004 0.0266(10) 0.0310(11) 0.0296(11) -0.0065(8) 0.0080(9) 0.0001(9)
O005 0.0348(12) 0.0378(12) 0.0264(11) -0.0036(9) -0.0024(9) 0.0017(10)
O006 0.0301(11) 0.0377(12) 0.0355(11) 0.0112(10) -0.0026(9) -0.0117(10)
O007 0.0509(15) 0.0302(11) 0.0351(12) -0.0039(10) 0.0129(11) 0.0027(10)
N008 0.0197(11) 0.0269(12) 0.0224(11) 0.0025(9) 0.0003(9) -0.0041(9)
O009 0.0419(14) 0.0383(13) 0.0508(15) 0.0057(11) 0.0100(12) 0.0010(11)
N00A 0.0180(11) 0.0203(11) 0.0336(13) -0.0021(10) -0.0003(10) 0.0009(9)
N00B 0.0192(12) 0.0401(14) 0.0240(12) 0.0026(10) 0.0013(9) -0.0054(10)
N00C 0.0298(14) 0.0263(12) 0.0316(13) 0.0004(10) -0.0024(11) -0.0047(10)
O00D 0.0458(15) 0.0581(17) 0.0568(17) -0.0021(13) 0.0235(13) 0.0016(13)
C00E 0.0193(13) 0.0175(12) 0.0287(14) 0.0011(10) -0.0016(11) 0.0033(10)
C00F 0.0209(13) 0.0175(12) 0.0266(14) 0.0003(10) -0.0002(11) -0.0018(10)
C00G 0.0181(12) 0.0191(11) 0.0245(13) -0.0018(10) -0.0018(11) 0.0027(10)
C00H 0.0172(12) 0.0200(12) 0.0247(13) 0.0020(10) -0.0009(11) -0.0017(10)
C00I 0.0217(13) 0.0245(13) 0.0243(14) -0.0033(11) 0.0042(11) -0.0016(11)
C00J 0.0199(13) 0.0199(12) 0.0257(13) -0.0004(10) -0.0014(11) 0.0008(10)
C00K 0.0183(13) 0.0191(12) 0.0247(13) 0.0001(10) -0.0012(10) 0.0003(10)
C00L 0.0173(12) 0.0213(12) 0.0215(13) -0.0016(10) -0.0007(10) 0.0003(10)
C00M 0.0210(13) 0.0213(13) 0.0296(14) -0.0009(11) 0.0004(11) 0.0005(11)
C00N 0.0204(13) 0.0207(13) 0.0364(16) -0.0064(11) 0.0084(12) -0.0024(11)
C00O 0.0161(12) 0.0215(12) 0.0231(13) -0.0004(10) 0.0011(10) -0.0014(10)
C00P 0.0191(13) 0.0212(12) 0.0245(13) 0.0004(11) -0.0009(11) -0.0006(10)
C00Q 0.0208(13) 0.0210(12) 0.0227(13) 0.0015(10) 0.0008(10) 0.0024(10)
C00R 0.0150(12) 0.0224(12) 0.0269(14) 0.0012(11) -0.0002(11) -0.0009(10)
C00S 0.0232(14) 0.0223(13) 0.0287(14) 0.0005(11) 0.0001(11) -0.0039(11)
C00T 0.0235(14) 0.0184(12) 0.0361(15) -0.0003(11) 0.0036(12) 0.0043(11)
C00U 0.0231(13) 0.0184(12) 0.0249(13) 0.0006(10) 0.0001(11) 0.0011(11)
C00V 0.0168(12) 0.0230(12) 0.0272(14) 0.0004(11) 0.0014(10) -0.0020(10)
C00W 0.0147(12) 0.0165(11) 0.0288(14) 0.0003(10) -0.0005(10) -0.0014(10)
C00X 0.0241(14) 0.0272(14) 0.0381(16) 0.0020(12) 0.0033(13) -0.0048(12)
C00Y 0.0202(13) 0.0172(12) 0.0299(14) -0.0019(10) 0.0040(11) -0.0021(10)
C00Z 0.0250(14) 0.0176(12) 0.0348(15) -0.0042(11) 0.0073(12) -0.0018(11)
C010 0.0318(16) 0.0240(13) 0.0325(15) -0.0023(12) 0.0076(13) -0.0017(12)
C011 0.0198(13) 0.0261(13) 0.0252(13) 0.0027(11) -0.0005(11) -0.0050(11)
C012 0.0231(14) 0.0176(12) 0.0280(14) 0.0020(10) 0.0053(11) 0.0007(10)
C013 0.0255(14) 0.0174(12) 0.0232(13) -0.0002(10) 0.0036(11) 0.0032(10)
C014 0.0234(14) 0.0295(14) 0.0338(16) 0.0017(12) -0.0012(12) -0.0019(12)
C015 0.0381(17) 0.0295(15) 0.0255(15) -0.0053(12) -0.0039(12) 0.0010(13)
C016 0.0290(15) 0.0221(14) 0.0433(18) -0.0035(13) 0.0101(13) -0.0014(12)
C017 0.0268(15) 0.0210(13) 0.0321(15) 0.0029(11) -0.0020(12) 0.0038(11)
C018 0.0231(14) 0.0378(16) 0.0265(15) 0.0017(12) -0.0007(12) -0.0060(12)
C019 0.0237(14) 0.0224(14) 0.0403(17) -0.0074(12) 0.0049(13) -0.0027(11)
C01A 0.0351(16) 0.0222(13) 0.0323(15) 0.0080(12) 0.0025(13) 0.0019(12)
C01B 0.0240(15) 0.049(2) 0.0434(19) 0.0080(16) -0.0086(14) -0.0021(14)
C01C 0.0370(18) 0.066(2) 0.0333(18) 0.0135(17) -0.0110(15) -0.0098(18)
C01D 0.049(2) 0.0341(17) 0.044(2) 0.0039(14) -0.0104(16) 0.0033(15)
C01E 0.0297(16) 0.0211(14) 0.066(2) -0.0038(15) 0.0111(16) -0.0064(12)
C01F 0.0319(17) 0.066(2) 0.0286(16) 0.0105(16) -0.0015(13) -0.0081(17)
C01G 0.0279(16) 0.0319(16) 0.060(2) -0.0069(15) -0.0052(16) -0.0038(14)
C01H 0.0283(17) 0.0301(16) 0.075(3) -0.0113(18) 0.0014(17) -0.0087(13)
C01I 0.0399(19) 0.0304(17) 0.058(2) -0.0096(15) 0.0128(17) 0.0016(15)
C01J 0.068(3) 0.059(2) 0.048(2) -0.009(2) 0.005(2) -0.009(2)
C01K 0.060(3) 0.044(2) 0.101(4) 0.023(2) -0.009(3) -0.004(2)

loop_
_atom_type_symbol
_atom_type_description
_atom_type_scat_dispersion_real
_atom_type_scat_dispersion_imag
_atom_type_scat_source
C C 0.0181 0.0091 'International Tables Vol C Tables 4.2.6.8 and 6.1.1.4'
H H 0.0000 0.0000 'International Tables Vol C Tables 4.2.6.8 and 6.1.1.4'
N N 0.0311 0.0180 'International Tables Vol C Tables 4.2.6.8 and 6.1.1.4'
O O 0.0492 0.0322 'International Tables Vol C Tables 4.2.6.8 and 6.1.1.4'

loop_
_geom_angle_atom_site_label_1
_geom_angle_atom_site_label_2
_geom_angle_atom_site_label_3
_geom_angle
C00E O002 C015 115.8(2)
C012 O003 C01A 115.6(2)
C013 O004 H004 109.5
N00C O005 C01D 110.0(2)
C01I O007 H007 109.5
C00Q N008 C00O 121.2(2)
C00Q N008 C011 122.1(2)
C011 N008 C00O 116.5(2)
C01K O009 H009 109.5
C00J N00A C00T 108.9(2)
C00P N00B H00B 125.8
C00P N00B C018 108.3(2)
C018 N00B H00B 125.8
O005 N00C C019 120.3(2)
C00I N00C O005 121.9(2)
C00I N00C C019 113.3(3)
C01J O00D H00L 109.5
O001 C00E O002 121.2(3)
O001 C00E C00G 124.0(3)
O002 C00E C00G 114.8(2)
C00P C00F C00S 106.7(2)
C00P C00F C00V 122.1(2)
C00S C00F C00V 131.2(2)
C00E C00G C00W 117.2(2)
C00Q C00G C00E 122.0(2)
C00Q C00G C00W 120.7(2)
C00K C00H H00H 116.5
C00K C00H C00L 127.1(3)
C00L C00H H00H 116.5
O006 C00I N00C 123.9(3)
O006 C00I C00Y 129.7(3)
N00C C00I C00Y 106.4(2)
N00A C00J C00K 122.0(2)
N00A C00J C00U 114.1(2)
C00K C00J C00U 123.9(2)
C00H C00K C00J 119.6(2)
C00H C00K C010 124.1(2)
C00J C00K C010 116.2(2)
C00H C00L C00W 118.0(2)
C00M C00L C00H 120.5(2)
C00M C00L C00W 121.4(2)
C00L C00M H00M 116.2
C00L C00M C00X 127.6(3)
C00X C00M H00M 116.2
C016 C00N C00Y 131.3(3)
C016 C00N C019 118.6(3)
C019 C00N C00Y 110.1(2)
N008 C00O H00O 109.8
N008 C00O C00P 106.5(2)
N008 C00O C00R 110.6(2)
C00P C00O H00O 109.8
C00P C00O C00R 110.4(2)
C00R C00O H00O 109.8
N00B C00P C00O 122.7(2)
C00F C00P N00B 110.5(2)
C00F C00P C00O 126.8(2)
N008 C00Q C00G 124.9(3)
N008 C00Q H00Q 117.5
C00G C00Q H00Q 117.5
C00O C00R H00A 108.7
C00O C00R H00C 108.7
C00O C00R C00W 114.3(2)
H00A C00R H00C 107.6
C00W C00R H00A 108.7
C00W C00R H00C 108.7
C014 C00S C00F 135.0(3)
C014 C00S C018 118.5(3)
C018 C00S C00F 106.5(2)
N00A C00T H00T 108.7
N00A C00T C00Z 110.9(2)
N00A C00T C017 104.7(2)
C00Z C00T H00T 108.7
C00Z C00T C017 114.9(2)
C017 C00T H00T 108.7
C00J C00U H00U 110.7
C00J C00U C013 112.3(2)
C00J C00U C017 101.1(2)
C013 C00U H00U 110.7
C017 C00U H00U 110.7
C017 C00U C013 111.1(2)
C00F C00V H00D 110.0
C00F C00V H00E 110.0
C00F C00V C011 108.4(2)
H00D C00V H00E 108.4
C011 C00V H00D 110.0
C011 C00V H00E 110.0
C00G C00W C00L 113.5(2)
C00G C00W C00R 108.8(2)
C00G C00W H00W 107.3
C00L C00W C00R 112.5(2)
C00L C00W H00W 107.3
C00R C00W H00W 107.3
C00M C00X H00F 109.5
C00M C00X H00G 109.5
C00M C00X H00I 109.5
H00F C00X H00G 109.5
H00F C00X H00I 109.5
H00G C00X H00I 109.5
C00I C00Y C012 110.4(2)
C00N C00Y C00I 101.3(2)
C00N C00Y C00Z 109.4(2)
C00N C00Y C012 107.4(2)
C00Z C00Y C00I 114.1(2)
C00Z C00Y C012 113.2(2)
C00T C00Z C00Y 118.7(2)
C00T C00Z H00J 107.6
C00T C00Z H00K 107.6
C00Y C00Z H00J 107.6
C00Y C00Z H00K 107.6
H00J C00Z H00K 107.1
C00K C010 H01A 109.5
C00K C010 H01B 109.5
C00K C010 H01C 109.5
H01A C010 H01B 109.5
H01A C010 H01C 109.5
H01B C010 H01C 109.5
N008 C011 C00V 111.3(2)
N008 C011 H01D 109.4
N008 C011 H01E 109.4
C00V C011 H01D 109.4
C00V C011 H01E 109.4
H01D C011 H01E 108.0
O003 C012 C00Y 108.5(2)
O003 C012 H012 106.1
O003 C012 C013 112.2(2)
C00Y C012 H012 106.1
C013 C012 C00Y 117.0(2)
C013 C012 H012 106.1
O004 C013 C00U 106.7(2)
O004 C013 C012 109.6(2)
O004 C013 H013 109.3
C00U C013 H013 109.3
C012 C013 C00U 112.4(2)
C012 C013 H013 109.3
C00S C014 H014 120.3
C01B C014 C00S 119.4(3)
C01B C014 H014 120.3
O002 C015 H01F 109.5
O002 C015 H01G 109.5
O002 C015 H01H 109.5
H01F C015 H01G 109.5
H01F C015 H01H 109.5
H01G C015 H01H 109.5
C00N C016 H016 120.4
C00N C016 C01E 119.1(3)
C01E C016 H016 120.4
C00T C017 H017 108.2
C00U C017 C00T 101.7(2)
C00U C017 H017 108.2
C01A C017 C00T 116.8(3)
C01A C017 C00U 113.2(2)
C01A C017 H017 108.2
N00B C018 C00S 108.0(2)
N00B C018 C01F 129.6(3)
C01F C018 C00S 122.4(3)
C00N C019 N00C 107.7(2)
C01G C019 N00C 128.3(3)
C01G C019 C00N 124.0(3)
O003 C01A C017 115.0(2)
O003 C01A H01I 108.5
O003 C01A H01J 108.5
C017 C01A H01I 108.5
C017 C01A H01J 108.5
H01I C01A H01J 107.5
C014 C01B H01K 119.4
C014 C01B C01C 121.2(3)
C01C C01B H01K 119.4
C01B C01C H01L 119.4
C01F C01C C01B 121.1(3)
C01F C01C H01L 119.4
O005 C01D H01M 109.5
O005 C01D H01N 109.5
O005 C01D H01O 109.5
H01M C01D H01N 109.5
H01M C01D H01O 109.5
H01N C01D H01O 109.5
C016 C01E H01P 119.7
C01H C01E C016 120.7(3)
C01H C01E H01P 119.7
C018 C01F H01Q 121.3
C01C C01F C018 117.4(3)
C01C C01F H01Q 121.3
C019 C01G H01R 121.9
C019 C01G C01H 116.2(3)
C01H C01G H01R 121.9
C01E C01H C01G 121.4(3)
C01E C01H H01S 119.3
C01G C01H H01S 119.3
O007 C01I H01T 109.5
O007 C01I H01U 109.5
O007 C01I H01V 109.5
H01T C01I H01U 109.5
H01T C01I H01V 109.5
H01U C01I H01V 109.5
O00D C01J H01Z 109.5
O00D C01J H 109.5
O00D C01J HA 109.5
H01Z C01J H 109.5
H01Z C01J HA 109.5
H C01J HA 109.5
O009 C01K H01W 109.5
O009 C01K H01X 109.5
O009 C01K H01Y 109.5
H01W C01K H01X 109.5
H01W C01K H01Y 109.5
H01X C01K H01Y 109.5

loop_
_geom_bond_atom_site_label_1
_geom_bond_atom_site_label_2
_geom_bond_distance
O001 C00E 1.226(3)
O002 C00E 1.356(3)
O002 C015 1.441(3)
O003 C012 1.426(3)
O003 C01A 1.438(4)
O004 H004 0.8200
O004 C013 1.428(3)
O005 N00C 1.383(3)
O005 C01D 1.430(4)
O006 C00I 1.209(4)
O007 H007 0.8200
O007 C01I 1.420(4)
N008 C00O 1.478(3)
N008 C00Q 1.342(4)
N008 C011 1.463(3)
O009 H009 0.8200
O009 C01K 1.419(5)
N00A C00J 1.283(4)
N00A C00T 1.478(4)
N00B H00B 0.8600
N00B C00P 1.373(4)
N00B C018 1.379(4)
N00C C00I 1.369(4)
N00C C019 1.407(4)
O00D H00L 0.8200
O00D C01J 1.409(5)
C00E C00G 1.441(4)
C00F C00P 1.367(4)
C00F C00S 1.436(4)
C00F C00V 1.498(4)
C00G C00Q 1.361(4)
C00G C00W 1.513(4)
C00H H00H 0.9300
C00H C00K 1.348(4)
C00H C00L 1.474(4)
C00I C00Y 1.553(4)
C00J C00K 1.469(4)
C00J C00U 1.519(4)
C00K C010 1.506(4)
C00L C00M 1.337(4)
C00L C00W 1.524(3)
C00M H00M 0.9300
C00M C00X 1.499(4)
C00N C00Y 1.522(4)
C00N C016 1.380(4)
C00N C019 1.389(4)
C00O H00O 0.9800
C00O C00P 1.501(4)
C00O C00R 1.529(3)
C00Q H00Q 0.9300
C00R H00A 0.9700
C00R H00C 0.9700
C00R C00W 1.536(4)
C00S C014 1.398(4)
C00S C018 1.416(4)
C00T H00T 0.9800
C00T C00Z 1.532(4)
C00T C017 1.544(4)
C00U H00U 0.9800
C00U C013 1.539(4)
C00U C017 1.531(4)
C00V H00D 0.9700
C00V H00E 0.9700
C00V C011 1.531(4)
C00W H00W 0.9800
C00X H00F 0.9600
C00X H00G 0.9600
C00X H00I 0.9600
C00Y C00Z 1.549(4)
C00Y C012 1.561(4)
C00Z H00J 0.9700
C00Z H00K 0.9700
C010 H01A 0.9600
C010 H01B 0.9600
C010 H01C 0.9600
C011 H01D 0.9700
C011 H01E 0.9700
C012 H012 0.9800
C012 C013 1.534(4)
C013 H013 0.9800
C014 H014 0.9300
C014 C01B 1.381(4)
C015 H01F 0.9600
C015 H01G 0.9600
C015 H01H 0.9600
C016 H016 0.9300
C016 C01E 1.395(5)
C017 H017 0.9800
C017 C01A 1.517(4)
C018 C01F 1.394(4)
C019 C01G 1.379(4)
C01A H01I 0.9700
C01A H01J 0.9700
C01B H01K 0.9300
C01B C01C 1.396(5)
C01C H01L 0.9300
C01C C01F 1.389(5)
C01D H01M 0.9600
C01D H01N 0.9600
C01D H01O 0.9600
C01E H01P 0.9300
C01E C01H 1.383(5)
C01F H01Q 0.9300
C01G H01R 0.9300
C01G C01H 1.395(5)
C01H H01S 0.9300
C01I H01T 0.9600
C01I H01U 0.9600
C01I H01V 0.9600
C01J H01Z 0.9600
C01J H 0.9600
C01J HA 0.9600
C01K H01W 0.9600
C01K H01X 0.9600
C01K H01Y 0.9600

loop_
_geom_torsion_atom_site_label_1
_geom_torsion_atom_site_label_2
_geom_torsion_atom_site_label_3
_geom_torsion_atom_site_label_4
_geom_torsion
O001 C00E C00G C00Q -174.3(3)
O001 C00E C00G C00W 8.0(4)
O002 C00E C00G C00Q 7.0(4)
O002 C00E C00G C00W -170.8(2)
O003 C012 C013 O004 59.5(3)
O003 C012 C013 C00U -59.0(3)
O005 N00C C00I O006 -14.7(4)
O005 N00C C00I C00Y 167.5(2)
O005 N00C C019 C00N -164.3(2)
O005 N00C C019 C01G 15.9(5)
O006 C00I C00Y C00N 172.3(3)
O006 C00I C00Y C00Z 54.8(4)
O006 C00I C00Y C012 -74.1(4)
N008 C00O C00P N00B -168.5(2)
N008 C00O C00P C00F 8.8(4)
N008 C00O C00R C00W -47.8(3)
N00A C00J C00K C00H 178.5(3)
N00A C00J C00K C010 -4.7(4)
N00A C00J C00U C013 101.7(3)
N00A C00J C00U C017 -16.8(3)
N00A C00T C00Z C00Y 70.6(3)
N00A C00T C017 C00U -29.9(3)
N00A C00T C017 C01A -153.7(2)
N00B C018 C01F C01C 178.8(4)
N00C C00I C00Y C00N -10.2(3)
N00C C00I C00Y C00Z -127.7(2)
N00C C00I C00Y C012 103.4(3)
N00C C019 C01G C01H -179.7(3)
C00E C00G C00Q N008 -177.7(3)
C00E C00G C00W C00L -80.4(3)
C00E C00G C00W C00R 153.6(2)
C00F C00S C014 C01B -178.7(3)
C00F C00S C018 N00B -0.4(3)
C00F C00S C018 C01F 178.3(3)
C00F C00V C011 N008 -46.5(3)
C00H C00L C00M C00X -178.5(3)
C00H C00L C00W C00G -50.7(3)
C00H C00L C00W C00R 73.3(3)
C00I N00C C019 C00N -7.9(3)
C00I N00C C019 C01G 172.2(3)
C00I C00Y C00Z C00T -86.9(3)
C00I C00Y C012 O003 177.8(2)
C00I C00Y C012 C013 49.7(3)
C00J N00A C00T C00Z -103.6(3)
C00J N00A C00T C017 20.9(3)
C00J C00U C013 O004 145.3(2)
C00J C00U C013 C012 -94.5(3)
C00J C00U C017 C00T 27.2(3)
C00J C00U C017 C01A 153.4(2)
C00K C00H C00L C00M 48.7(4)
C00K C00H C00L C00W -133.3(3)
C00K C00J C00U C013 -76.9(3)
C00K C00J C00U C017 164.6(3)
C00L C00H C00K C00J -176.6(3)
C00L C00H C00K C010 6.9(4)
C00M C00L C00W C00G 127.2(3)
C00M C00L C00W C00R -108.7(3)
C00N C00Y C00Z C00T 160.4(3)
C00N C00Y C012 O003 -72.5(3)
C00N C00Y C012 C013 159.3(2)
C00N C016 C01E C01H 0.6(5)
C00N C019 C01G C01H 0.5(5)
C00O N008 C00Q C00G 1.0(4)
C00O N008 C011 C00V 65.2(3)
C00O C00R C00W C00G 47.9(3)
C00O C00R C00W C00L -78.7(3)
C00P N00B C018 C00S 1.0(3)
C00P N00B C018 C01F -177.6(4)
C00P C00F C00S C014 179.3(3)
C00P C00F C00S C018 -0.3(3)
C00P C00F C00V C011 15.6(4)
C00P C00O C00R C00W -165.4(2)
C00Q N008 C00O C00P 142.7(2)
C00Q N008 C00O C00R 22.7(3)
C00Q N008 C011 C00V -120.1(3)
C00Q C00G C00W C00L 101.8(3)
C00Q C00G C00W C00R -24.3(3)
C00R C00O C00P N00B -48.4(3)
C00R C00O C00P C00F 128.9(3)
C00S C00F C00P N00B 0.9(3)
C00S C00F C00P C00O -176.7(3)
C00S C00F C00V C011 -164.7(3)
C00S C014 C01B C01C 0.6(5)
C00S C018 C01F C01C 0.4(6)
C00T N00A C00J C00K 176.0(3)
C00T N00A C00J C00U -2.5(3)
C00T C017 C01A O003 65.0(3)
C00U C00J C00K C00H -3.1(4)
C00U C00J C00K C010 173.7(2)
C00U C017 C01A O003 -52.7(3)
C00V C00F C00P N00B -179.4(2)
C00V C00F C00P C00O 3.0(4)
C00V C00F C00S C014 -0.4(6)
C00V C00F C00S C018 -180.0(3)
C00W C00G C00Q N008 0.0(4)
C00W C00L C00M C00X 3.6(5)
C00Y C00N C016 C01E 179.4(3)
C00Y C00N C019 N00C 0.5(3)
C00Y C00N C019 C01G -179.7(3)
C00Y C012 C013 O004 -174.2(2)
C00Y C012 C013 C00U 67.4(3)
C00Z C00T C017 C00U 92.1(3)
C00Z C00T C017 C01A -31.7(3)
C00Z C00Y C012 O003 48.4(3)
C00Z C00Y C012 C013 -79.7(3)
C011 N008 C00O C00P -42.5(3)
C011 N008 C00O C00R -162.5(2)
C011 N008 C00Q C00G -173.4(3)
C012 O003 C01A C017 12.0(3)
C012 C00Y C00Z C00T 40.6(3)
C013 C00U C017 C00T -92.2(3)
C013 C00U C017 C01A 34.0(3)
C014 C00S C018 N00B 179.9(3)
C014 C00S C018 C01F -1.3(5)
C014 C01B C01C C01F -1.6(6)
C015 O002 C00E O001 -0.6(4)
C015 O002 C00E C00G 178.1(2)
C016 C00N C00Y C00I -174.9(3)
C016 C00N C00Y C00Z -54.1(4)
C016 C00N C00Y C012 69.2(4)
C016 C00N C019 N00C -178.9(3)
C016 C00N C019 C01G 1.0(5)
C016 C01E C01H C01G 1.0(5)
C017 C00T C00Z C00Y -48.0(3)
C017 C00U C013 O004 -102.3(3)
C017 C00U C013 C012 17.9(3)
C018 N00B C00P C00F -1.2(3)
C018 N00B C00P C00O 176.5(3)
C018 C00S C014 C01B 0.8(5)
C019 N00C C00I O006 -170.7(3)
C019 N00C C00I C00Y 11.6(3)
C019 C00N C00Y C00I 5.9(3)
C019 C00N C00Y C00Z 126.7(3)
C019 C00N C00Y C012 -110.0(3)
C019 C00N C016 C01E -1.5(4)
C019 C01G C01H C01E -1.5(5)
C01A O003 C012 C00Y -88.2(3)
C01A O003 C012 C013 42.6(3)
C01B C01C C01F C018 1.1(6)
C01D O005 N00C C00I 93.4(3)
C01D O005 N00C C019 -112.3(3)

loop_
_smtbx_masks_void_nr
_smtbx_masks_void_average_x
_smtbx_masks_void_average_y
_smtbx_masks_void_average_z
_smtbx_masks_void_volume
_smtbx_masks_void_count_electrons
1 0.103 0.103 0.198 52.7 7.5
2 -0.103 0.603 0.302 52.7 7.5
3 0.397 0.897 0.698 52.7 7.5
4 0.603 0.397 0.802 52.7 7.5
